data_4518260
loop_
_publ_author_name
'Apolinar, Omar'
'Tran, Van T.'
'Kim, Nana'
'Schmidt, Michael A.'
'Derosa, Joseph'
'Engle, Keary M.'

_publ_section_title
;
 Sulfonamide Directivity Enables Ni-Catalyzed 1,2-Diarylation of Diverse
 Alkenyl Amines
;
_journal_name_full 'ACS Catalysis'
_journal_page_first 14234
_journal_page_last 14239
_journal_paper_doi 10.1021/acscatal.0c03857
_journal_year 2020
_chemical_formula_moiety 'C24 H24 F3 N O2 S'
_chemical_formula_sum 'C24 H24 F3 N O2 S'
_chemical_formula_weight 447.50
_space_group_crystal_system monoclinic
_space_group_IT_number 14
_space_group_name_Hall '-P 2yn'
_space_group_name_H-M_alt 'P 1 21/n 1'
_atom_sites_solution_hydrogens mixed
_atom_sites_solution_primary dual
_audit_creation_date 2020-02-17
_audit_creation_method
;
Olex2 1.2-beta
(compiled 2018.05.29 svn.r3508 for OlexSys, GUI svn.r5506)
;
_cell_angle_alpha 90
_cell_angle_beta 103.9000(10)
_cell_angle_gamma 90
_cell_formula_units_Z 4
_cell_length_a 16.6732(7)
_cell_length_b 7.8057(3)
_cell_length_c 16.9323(7)
_cell_measurement_reflns_used 4200
_cell_measurement_temperature 100(2)
_cell_measurement_theta_max 25.67
_cell_measurement_theta_min 2.48
_cell_volume 2139.14(15)
_computing_cell_refinement 'SAINT V8.38A (?, 2016)'
_computing_data_reduction 'SAINT V8.38A (?, 2016)'
_computing_molecular_graphics 'Olex2 (Dolomanov et al., 2009)'
_computing_publication_material 'Olex2 (Dolomanov et al., 2009)'
_computing_structure_refinement 'XL (Sheldrick, 2008)'
_computing_structure_solution 'XT (Sheldrick, 2015)'
_diffrn_ambient_temperature 100.0
_diffrn_detector 'Bruker APEX2 area detector'
_diffrn_detector_area_resol_mean 7.9
_diffrn_detector_type 'CCD area detector'
_diffrn_measured_fraction_theta_full 0.999
_diffrn_measured_fraction_theta_max 0.999
_diffrn_measurement_device 'three-circle diffractometer'
_diffrn_measurement_device_type 'Bruker APEX-II CCD'
_diffrn_measurement_method '\f and \w scans'
_diffrn_radiation_monochromator 'mirror optics'
_diffrn_radiation_probe x-ray
_diffrn_radiation_type MoK\a
_diffrn_radiation_wavelength 0.71073
_diffrn_reflns_av_R_equivalents 0.0298
_diffrn_reflns_av_unetI/netI 0.0358
_diffrn_reflns_Laue_measured_fraction_full 0.999
_diffrn_reflns_Laue_measured_fraction_max 0.999
_diffrn_reflns_limit_h_max 12
_diffrn_reflns_limit_h_min -20
_diffrn_reflns_limit_k_max 9
_diffrn_reflns_limit_k_min -8
_diffrn_reflns_limit_l_max 20
_diffrn_reflns_limit_l_min -19
_diffrn_reflns_number 12263
_diffrn_reflns_point_group_measured_fraction_full 0.999
_diffrn_reflns_point_group_measured_fraction_max 0.999
_diffrn_reflns_theta_full 25.242
_diffrn_reflns_theta_max 25.683
_diffrn_reflns_theta_min 2.889
_diffrn_source 'microfocus sealed X-ray tube'
_diffrn_source_type 'Incoatec I\ms'
_diffrn_standards_number 0
_exptl_absorpt_coefficient_mu 0.199
_exptl_absorpt_correction_T_max 0.7453
_exptl_absorpt_correction_T_min 0.6625
_exptl_absorpt_correction_type analytical
_exptl_absorpt_process_details
'SADABS-2016/2 (Bruker,2016/2) was used for absorption correction. wR2(int) was 0.0419 before and 0.0390 after correction. The Ratio of minimum to maximum transmission is 0.8889. The \l/2 correction factor is Not present.'
_exptl_crystal_colour colourless
_exptl_crystal_colour_primary colourless
_exptl_crystal_density_diffrn 1.390
_exptl_crystal_description block
_exptl_crystal_F_000 936
_exptl_crystal_size_max 0.2
_exptl_crystal_size_mid 0.1
_exptl_crystal_size_min 0.08
_refine_diff_density_max 0.294
_refine_diff_density_min -0.415
_refine_diff_density_rms 0.050
_refine_ls_extinction_method none
_refine_ls_goodness_of_fit_ref 1.027
_refine_ls_hydrogen_treatment mixed
_refine_ls_matrix_type full
_refine_ls_number_parameters 284
_refine_ls_number_reflns 4067
_refine_ls_number_restraints 0
_refine_ls_restrained_S_all 1.027
_refine_ls_R_factor_all 0.0494
_refine_ls_R_factor_gt 0.0363
_refine_ls_shift/su_max 0.001
_refine_ls_shift/su_mean 0.000
_refine_ls_structure_factor_coef Fsqd
_refine_ls_weighting_details 'w=1/[\s^2^(Fo^2^)+(0.0374P)^2^+1.0071P] where P=(Fo^2^+2Fc^2^)/3'
_refine_ls_weighting_scheme calc
_refine_ls_wR_factor_gt 0.0842
_refine_ls_wR_factor_ref 0.0903
_reflns_Friedel_coverage 0.000
_reflns_number_gt 3282
_reflns_number_total 4067
_reflns_threshold_expression 'I > 2\s(I)'
_cod_data_source_file cs0c03857_si_002.cif
_cod_data_source_block engle225_a
_cod_database_code 4518260
_shelx_shelxl_version_number 2017/1
_shelx_space_group_comment
;
The symmetry employed for this shelxl refinement is uniquely defined
by the following loop, which should always be used as a source of
symmetry information in preference to the above space-group names.
They are only intended as comments.
;
_shelx_estimated_absorpt_t_max 0.984
_shelx_estimated_absorpt_t_min 0.961
_olex2_refinement_description
;
1. Fixed Uiso
 At 1.2 times of:
  All C(H) groups, All C(H,H) groups, All N(H) groups
 At 1.5 times of:
  All C(H,H,H) groups
2.a Ternary CH refined with riding coordinates:
 C10(H10)
2.b Secondary CH2 refined with riding coordinates:
 C8(H8A,H8B), C9(H9A,H9B), C11(H11A,H11B)
2.c Aromatic/amide H refined with riding coordinates:
 C3(H3), C4(H4), C6(H6), C7(H7), C13(H13), C14(H14), C15(H15), C16(H16),
 C17(H17), C19(H19), C20(H20), C22(H22), C23(H23)
2.d Idealised Me refined as rotating group:
 C24(H24A,H24B,H24C)
;
_olex2_submission_special_instructions 'No special instructions were received'

loop_
_space_group_symop_operation_xyz
'x, y, z'
'-x+1/2, y+1/2, -z+1/2'
'-x, -y, -z'
'x-1/2, -y-1/2, z-1/2'

loop_
_atom_site_label
_atom_site_type_symbol
_atom_site_fract_x
_atom_site_fract_y
_atom_site_fract_z
_atom_site_U_iso_or_equiv
_atom_site_adp_type
_atom_site_occupancy
_atom_site_site_symmetry_order
_atom_site_calc_flag
_atom_site_refinement_flags_posn
_atom_site_refinement_flags_adp
_atom_site_refinement_flags_occupancy
_atom_site_disorder_assembly
_atom_site_disorder_group
S1 S 0.44745(2) 0.76259(5) 0.51949(2) 0.01325(12) Uani 1 1 d . . . . .
F1 F 0.61442(7) 0.72303(16) 0.91973(6) 0.0334(3) Uani 1 1 d . . . . .
O1 O 0.51675(7) 0.70774(15) 0.48944(7) 0.0175(3) Uani 1 1 d . . . . .
N1 N 0.38127(8) 0.60699(19) 0.49958(8) 0.0136(3) Uani 1 1 d . . . . .
H1 H 0.4048(11) 0.514(3) 0.5075(10) 0.016 Uiso 1 1 d R . . . .
C1 C 0.53524(11) 0.7569(2) 0.88563(11) 0.0226(4) Uani 1 1 d . . . . .
F2 F 0.51700(8) 0.90071(16) 0.92032(6) 0.0403(3) Uani 1 1 d . . . . .
O2 O 0.40453(7) 0.91726(15) 0.49033(7) 0.0185(3) Uani 1 1 d . . . . .
C2 C 0.51756(10) 0.7696(2) 0.79472(10) 0.0166(4) Uani 1 1 d . . . . .
F3 F 0.49140(8) 0.63210(17) 0.90962(7) 0.0441(4) Uani 1 1 d . . . . .
C3 C 0.56442(10) 0.6737(2) 0.75295(10) 0.0189(4) Uani 1 1 d . . . . .
H3 H 0.609555 0.607028 0.782090 0.023 Uiso 1 1 calc R . . . .
C4 C 0.54495(10) 0.6760(2) 0.66870(10) 0.0179(4) Uani 1 1 d . . . . .
H4 H 0.576292 0.610294 0.639616 0.022 Uiso 1 1 calc R . . . .
C5 C 0.47915(10) 0.7754(2) 0.62715(10) 0.0140(4) Uani 1 1 d . . . . .
C6 C 0.43332(10) 0.8748(2) 0.66841(10) 0.0185(4) Uani 1 1 d . . . . .
H6 H 0.389373 0.944566 0.639291 0.022 Uiso 1 1 calc R . . . .
C7 C 0.45277(10) 0.8707(2) 0.75294(10) 0.0200(4) Uani 1 1 d . . . . .
H7 H 0.421719 0.937064 0.782073 0.024 Uiso 1 1 calc R . . . .
C8 C 0.30311(9) 0.6214(2) 0.52566(10) 0.0149(4) Uani 1 1 d . . . . .
H8A H 0.276563 0.732791 0.507569 0.018 Uiso 1 1 calc R . . . .
H8B H 0.314767 0.617081 0.585783 0.018 Uiso 1 1 calc R . . . .
C9 C 0.24508(10) 0.4767(2) 0.48975(10) 0.0153(4) Uani 1 1 d . . . . .
H9A H 0.235315 0.481825 0.429776 0.018 Uiso 1 1 calc R . . . .
H9B H 0.191381 0.496925 0.503442 0.018 Uiso 1 1 calc R . . . .
C10 C 0.27425(10) 0.2942(2) 0.51755(9) 0.0137(4) Uani 1 1 d . . . . .
H10 H 0.326399 0.272183 0.499882 0.016 Uiso 1 1 calc R . . . .
C11 C 0.20935(10) 0.1631(2) 0.47358(10) 0.0169(4) Uani 1 1 d . . . . .
H11A H 0.228369 0.046127 0.491456 0.020 Uiso 1 1 calc R . . . .
H11B H 0.156653 0.183613 0.489262 0.020 Uiso 1 1 calc R . . . .
C12 C 0.19440(10) 0.1742(2) 0.38176(10) 0.0157(4) Uani 1 1 d . . . . .
C13 C 0.25255(10) 0.1088(2) 0.34299(10) 0.0176(4) Uani 1 1 d . . . . .
H13 H 0.300722 0.053898 0.374077 0.021 Uiso 1 1 calc R . . . .
C14 C 0.24064(11) 0.1231(2) 0.25891(10) 0.0203(4) Uani 1 1 d . . . . .
H14 H 0.280349 0.076466 0.233021 0.024 Uiso 1 1 calc R . . . .
C15 C 0.17155(11) 0.2046(2) 0.21299(10) 0.0206(4) Uani 1 1 d . . . . .
H15 H 0.164106 0.215888 0.155813 0.025 Uiso 1 1 calc R . . . .
C16 C 0.11309(11) 0.2700(2) 0.25092(11) 0.0213(4) Uani 1 1 d . . . . .
H16 H 0.065248 0.325633 0.219611 0.026 Uiso 1 1 calc R . . . .
C17 C 0.12431(10) 0.2544(2) 0.33440(11) 0.0197(4) Uani 1 1 d . . . . .
H17 H 0.083734 0.298866 0.359775 0.024 Uiso 1 1 calc R . . . .
C18 C 0.29438(10) 0.2794(2) 0.60973(10) 0.0140(4) Uani 1 1 d . . . . .
C19 C 0.23586(10) 0.2339(3) 0.65266(10) 0.0218(4) Uani 1 1 d . . . . .
H19 H 0.181231 0.206411 0.623596 0.026 Uiso 1 1 calc R . . . .
C20 C 0.25605(11) 0.2280(3) 0.73707(11) 0.0238(4) Uani 1 1 d . . . . .
H20 H 0.215421 0.192869 0.764559 0.029 Uiso 1 1 calc R . . . .
C21 C 0.33445(10) 0.2726(2) 0.78230(10) 0.0179(4) Uani 1 1 d . . . . .
C22 C 0.39250(10) 0.3190(2) 0.73985(10) 0.0177(4) Uani 1 1 d . . . . .
H22 H 0.446452 0.350935 0.769104 0.021 Uiso 1 1 calc R . . . .
C23 C 0.37344(10) 0.3198(2) 0.65552(10) 0.0161(4) Uani 1 1 d . . . . .
H23 H 0.415186 0.348596 0.628255 0.019 Uiso 1 1 calc R . . . .
C24 C 0.35627(12) 0.2678(3) 0.87424(11) 0.0273(5) Uani 1 1 d . . . . .
H24A H 0.356614 0.148786 0.892710 0.041 Uiso 1 1 calc GR . . . .
H24B H 0.315257 0.333292 0.894570 0.041 Uiso 1 1 calc GR . . . .
H24C H 0.411099 0.318336 0.895047 0.041 Uiso 1 1 calc GR . . . .

loop_
_atom_site_aniso_label
_atom_site_aniso_U_11
_atom_site_aniso_U_22
_atom_site_aniso_U_33
_atom_site_aniso_U_23
_atom_site_aniso_U_13
_atom_site_aniso_U_12
S1 0.0137(2) 0.0110(2) 0.0141(2) 0.00128(17) 0.00146(15) -0.00069(16)
F1 0.0288(6) 0.0457(8) 0.0195(6) -0.0034(5) -0.0067(4) 0.0031(5)
O1 0.0179(6) 0.0159(7) 0.0200(6) 0.0016(5) 0.0074(5) -0.0011(5)
N1 0.0150(7) 0.0099(8) 0.0155(7) 0.0003(6) 0.0031(6) 0.0009(6)
C1 0.0242(9) 0.0214(11) 0.0200(9) -0.0021(8) 0.0011(7) -0.0022(8)
F2 0.0615(8) 0.0387(8) 0.0191(6) -0.0074(5) 0.0066(5) 0.0157(6)
O2 0.0190(6) 0.0132(7) 0.0211(6) 0.0037(5) 0.0008(5) 0.0006(5)
C2 0.0169(8) 0.0141(9) 0.0171(9) -0.0017(7) 0.0010(7) -0.0047(7)
F3 0.0534(8) 0.0523(9) 0.0243(6) 0.0076(6) 0.0049(5) -0.0259(7)
C3 0.0161(8) 0.0171(10) 0.0214(9) 0.0021(7) -0.0001(7) 0.0028(7)
C4 0.0165(8) 0.0172(10) 0.0195(9) -0.0008(7) 0.0033(7) 0.0044(7)
C5 0.0143(8) 0.0103(9) 0.0158(8) -0.0015(7) 0.0006(6) -0.0038(7)
C6 0.0154(8) 0.0151(10) 0.0217(9) -0.0027(7) -0.0017(7) 0.0024(7)
C7 0.0206(9) 0.0183(10) 0.0203(9) -0.0056(8) 0.0033(7) 0.0023(8)
C8 0.0147(8) 0.0142(9) 0.0154(8) -0.0009(7) 0.0031(6) -0.0004(7)
C9 0.0130(8) 0.0163(9) 0.0154(8) -0.0012(7) 0.0010(6) -0.0005(7)
C10 0.0132(8) 0.0150(9) 0.0130(8) -0.0029(7) 0.0034(6) -0.0030(7)
C11 0.0182(9) 0.0149(9) 0.0172(9) -0.0016(7) 0.0035(7) -0.0032(7)
C12 0.0165(8) 0.0119(9) 0.0171(9) -0.0035(7) 0.0007(7) -0.0053(7)
C13 0.0178(8) 0.0142(9) 0.0186(9) 0.0003(7) -0.0001(7) -0.0007(7)
C14 0.0219(9) 0.0192(10) 0.0195(9) -0.0038(8) 0.0046(7) -0.0033(8)
C15 0.0267(10) 0.0196(10) 0.0130(8) -0.0022(7) -0.0002(7) -0.0070(8)
C16 0.0201(9) 0.0178(10) 0.0207(9) 0.0002(8) -0.0055(7) -0.0006(8)
C17 0.0152(8) 0.0190(10) 0.0240(9) -0.0054(8) 0.0027(7) -0.0017(7)
C18 0.0172(8) 0.0097(9) 0.0152(8) -0.0009(7) 0.0046(7) 0.0012(7)
C19 0.0157(9) 0.0305(11) 0.0192(9) -0.0024(8) 0.0045(7) -0.0051(8)
C20 0.0211(9) 0.0325(12) 0.0207(9) -0.0001(8) 0.0109(7) -0.0065(8)
C21 0.0215(9) 0.0178(10) 0.0150(9) 0.0014(7) 0.0057(7) 0.0020(7)
C22 0.0143(8) 0.0198(10) 0.0175(9) 0.0014(7) 0.0009(7) -0.0002(7)
C23 0.0157(8) 0.0173(10) 0.0165(9) 0.0011(7) 0.0060(7) -0.0002(7)
C24 0.0307(10) 0.0365(12) 0.0155(9) 0.0033(9) 0.0070(8) -0.0028(9)

loop_
_atom_type_symbol
_atom_type_description
_atom_type_scat_dispersion_real
_atom_type_scat_dispersion_imag
_atom_type_scat_source
C C 0.0033 0.0016 'International Tables Vol C Tables 4.2.6.8 and 6.1.1.4'
H H 0.0000 0.0000 'International Tables Vol C Tables 4.2.6.8 and 6.1.1.4'
F F 0.0171 0.0103 'International Tables Vol C Tables 4.2.6.8 and 6.1.1.4'
N N 0.0061 0.0033 'International Tables Vol C Tables 4.2.6.8 and 6.1.1.4'
O O 0.0106 0.0060 'International Tables Vol C Tables 4.2.6.8 and 6.1.1.4'
S S 0.1246 0.1234 'International Tables Vol C Tables 4.2.6.8 and 6.1.1.4'

loop_
_geom_angle_atom_site_label_1
_geom_angle_atom_site_label_2
_geom_angle_atom_site_label_3
_geom_angle
_geom_angle_site_symmetry_1
_geom_angle_site_symmetry_3
_geom_angle_publ_flag
O1 S1 N1 105.58(7) . . ?
O1 S1 C5 108.34(7) . . ?
N1 S1 C5 106.00(7) . . ?
O2 S1 O1 120.56(7) . . ?
O2 S1 N1 107.56(7) . . ?
O2 S1 C5 107.93(8) . . ?
S1 N1 H1 110.8(13) . . ?
C8 N1 S1 119.07(11) . . ?
C8 N1 H1 116.1(13) . . ?
F1 C1 F2 106.40(14) . . ?
F1 C1 C2 112.80(15) . . ?
F1 C1 F3 106.28(15) . . ?
F2 C1 C2 112.74(15) . . ?
F2 C1 F3 106.23(15) . . ?
F3 C1 C2 111.89(15) . . ?
C3 C2 C1 119.36(16) . . ?
C7 C2 C1 119.88(15) . . ?
C7 C2 C3 120.70(16) . . ?
C2 C3 H3 120.2 . . ?
C4 C3 C2 119.69(16) . . ?
C4 C3 H3 120.2 . . ?
C3 C4 H4 120.3 . . ?
C3 C4 C5 119.34(16) . . ?
C5 C4 H4 120.3 . . ?
C4 C5 S1 119.52(13) . . ?
C4 C5 C6 121.35(16) . . ?
C6 C5 S1 118.94(13) . . ?
C5 C6 H6 120.5 . . ?
C5 C6 C7 118.96(16) . . ?
C7 C6 H6 120.5 . . ?
C2 C7 C6 119.93(16) . . ?
C2 C7 H7 120.0 . . ?
C6 C7 H7 120.0 . . ?
N1 C8 H8A 109.6 . . ?
N1 C8 H8B 109.6 . . ?
N1 C8 C9 110.29(13) . . ?
H8A C8 H8B 108.1 . . ?
C9 C8 H8A 109.6 . . ?
C9 C8 H8B 109.6 . . ?
C8 C9 H9A 108.2 . . ?
C8 C9 H9B 108.2 . . ?
C8 C9 C10 116.23(13) . . ?
H9A C9 H9B 107.4 . . ?
C10 C9 H9A 108.2 . . ?
C10 C9 H9B 108.2 . . ?
C9 C10 H10 107.5 . . ?
C9 C10 C11 109.38(13) . . ?
C11 C10 H10 107.5 . . ?
C18 C10 C9 111.07(13) . . ?
C18 C10 H10 107.5 . . ?
C18 C10 C11 113.63(13) . . ?
C10 C11 H11A 109.1 . . ?
C10 C11 H11B 109.1 . . ?
H11A C11 H11B 107.9 . . ?
C12 C11 C10 112.32(13) . . ?
C12 C11 H11A 109.1 . . ?
C12 C11 H11B 109.1 . . ?
C13 C12 C11 120.06(15) . . ?
C13 C12 C17 118.37(16) . . ?
C17 C12 C11 121.53(15) . . ?
C12 C13 H13 119.7 . . ?
C12 C13 C14 120.51(16) . . ?
C14 C13 H13 119.7 . . ?
C13 C14 H14 119.8 . . ?
C15 C14 C13 120.47(16) . . ?
C15 C14 H14 119.8 . . ?
C14 C15 H15 120.2 . . ?
C14 C15 C16 119.53(16) . . ?
C16 C15 H15 120.2 . . ?
C15 C16 H16 119.9 . . ?
C17 C16 C15 120.14(16) . . ?
C17 C16 H16 119.9 . . ?
C12 C17 H17 119.5 . . ?
C16 C17 C12 120.96(16) . . ?
C16 C17 H17 119.5 . . ?
C19 C18 C10 123.01(15) . . ?
C19 C18 C23 116.97(15) . . ?
C23 C18 C10 119.95(14) . . ?
C18 C19 H19 119.4 . . ?
C20 C19 C18 121.18(16) . . ?
C20 C19 H19 119.4 . . ?
C19 C20 H20 119.3 . . ?
C19 C20 C21 121.47(16) . . ?
C21 C20 H20 119.3 . . ?
C20 C21 C24 121.52(16) . . ?
C22 C21 C20 117.45(15) . . ?
C22 C21 C24 121.03(16) . . ?
C21 C22 H22 119.3 . . ?
C21 C22 C23 121.31(16) . . ?
C23 C22 H22 119.3 . . ?
C18 C23 H23 119.2 . . ?
C22 C23 C18 121.57(15) . . ?
C22 C23 H23 119.2 . . ?
C21 C24 H24A 109.5 . . ?
C21 C24 H24B 109.5 . . ?
C21 C24 H24C 109.5 . . ?
H24A C24 H24B 109.5 . . ?
H24A C24 H24C 109.5 . . ?
H24B C24 H24C 109.5 . . ?

loop_
_geom_bond_atom_site_label_1
_geom_bond_atom_site_label_2
_geom_bond_distance
_geom_bond_site_symmetry_2
_geom_bond_publ_flag
S1 O1 1.4351(12) . ?
S1 N1 1.6211(15) . ?
S1 O2 1.4295(12) . ?
S1 C5 1.7748(17) . ?
F1 C1 1.334(2) . ?
N1 H1 0.82(2) . ?
N1 C8 1.477(2) . ?
C1 F2 1.336(2) . ?
C1 C2 1.499(2) . ?
C1 F3 1.338(2) . ?
C2 C3 1.391(2) . ?
C2 C7 1.387(2) . ?
C3 H3 0.9500 . ?
C3 C4 1.385(2) . ?
C4 H4 0.9500 . ?
C4 C5 1.389(2) . ?
C5 C6 1.389(2) . ?
C6 H6 0.9500 . ?
C6 C7 1.390(2) . ?
C7 H7 0.9500 . ?
C8 H8A 0.9900 . ?
C8 H8B 0.9900 . ?
C8 C9 1.517(2) . ?
C9 H9A 0.9900 . ?
C9 H9B 0.9900 . ?
C9 C10 1.542(2) . ?
C10 H10 1.0000 . ?
C10 C11 1.544(2) . ?
C10 C18 1.520(2) . ?
C11 H11A 0.9900 . ?
C11 H11B 0.9900 . ?
C11 C12 1.517(2) . ?
C12 C13 1.392(2) . ?
C12 C17 1.396(2) . ?
C13 H13 0.9500 . ?
C13 C14 1.394(2) . ?
C14 H14 0.9500 . ?
C14 C15 1.381(2) . ?
C15 H15 0.9500 . ?
C15 C16 1.387(3) . ?
C16 H16 0.9500 . ?
C16 C17 1.386(2) . ?
C17 H17 0.9500 . ?
C18 C19 1.395(2) . ?
C18 C23 1.395(2) . ?
C19 H19 0.9500 . ?
C19 C20 1.388(2) . ?
C20 H20 0.9500 . ?
C20 C21 1.391(2) . ?
C21 C22 1.385(2) . ?
C21 C24 1.512(2) . ?
C22 H22 0.9500 . ?
C22 C23 1.386(2) . ?
C23 H23 0.9500 . ?
C24 H24A 0.9800 . ?
C24 H24B 0.9800 . ?
C24 H24C 0.9800 . ?
